data_7026544
loop_
_publ_author_name
'Han, Li-Wei'
'L\"u, Jian'
'Liu, Tian-Fu'
'Gao, Shui-Ying'
'Cao, Rong'

_publ_section_title
;
 Preparation and characterization of lanthanide-azo-dye coordination
 polymers and polymer thin films via layer-by-layer depositions.
;
_journal_issue 45
_journal_name_full 'Dalton transactions (Cambridge, England : 2003)'
_journal_page_first 10967
_journal_page_last 10973
_journal_paper_doi 10.1039/c0dt00500b
_journal_volume 39
_journal_year 2010
_chemical_formula_sum 'C28 H31 N6 O16 S2 Tm'
_chemical_formula_weight 940.64
_chemical_name_systematic
;
?
;
_space_group_IT_number 2
_symmetry_cell_setting triclinic
_symmetry_space_group_name_Hall '-P 1'
_symmetry_space_group_name_H-M 'P -1'
_atom_sites_solution_hydrogens geom
_atom_sites_solution_primary direct
_atom_sites_solution_secondary difmap
_audit_creation_method SHELXL-97
_cell_angle_alpha 85.437(7)
_cell_angle_beta 71.121(5)
_cell_angle_gamma 72.855(6)
_cell_formula_units_Z 2
_cell_length_a 9.860(6)
_cell_length_b 13.7800(2)
_cell_length_c 14.2998(3)
_cell_measurement_temperature 173(2)
_cell_volume 1756.4(11)
_computing_cell_refinement 'CrystalClear (Rigaku Corp., 2000)'
_computing_data_collection 'CrystalClear (Rigaku Corp., 2000)'
_computing_data_reduction 'CrystalClear (Rigaku Corp., 2000)'
_computing_molecular_graphics 'SHELXL-97 (Sheldrick, 1997)'
_computing_publication_material 'SHELXL-97 (Sheldrick, 1997)'
_computing_structure_refinement 'SHELXL-97 (Sheldrick, 1997)'
_computing_structure_solution 'SHELXS-97 (Sheldrick, 1990)'
_diffrn_ambient_temperature 173(2)
_diffrn_measured_fraction_theta_full 0.989
_diffrn_measured_fraction_theta_max 0.989
_diffrn_measurement_device_type
;
Mercury
;
_diffrn_measurement_method dtprofit.ref
_diffrn_radiation_monochromator graphite
_diffrn_radiation_source 'fine-focus sealed tube'
_diffrn_radiation_type MoK\a
_diffrn_radiation_wavelength 0.71073
_diffrn_reflns_av_R_equivalents 0.0390
_diffrn_reflns_av_sigmaI/netI 0.0737
_diffrn_reflns_limit_h_max 12
_diffrn_reflns_limit_h_min -12
_diffrn_reflns_limit_k_max 14
_diffrn_reflns_limit_k_min -17
_diffrn_reflns_limit_l_max 18
_diffrn_reflns_limit_l_min -18
_diffrn_reflns_number 15280
_diffrn_reflns_theta_full 27.48
_diffrn_reflns_theta_max 27.48
_diffrn_reflns_theta_min 2.14
_diffrn_standards_decay_% none
_diffrn_standards_interval_count none
_diffrn_standards_interval_time none
_diffrn_standards_number none
_exptl_absorpt_coefficient_mu 2.726
_exptl_absorpt_correction_T_max 0.761
_exptl_absorpt_correction_T_min 0.525
_exptl_absorpt_correction_type empirical
_exptl_absorpt_process_details CrystalClear
_exptl_crystal_colour orange
_exptl_crystal_density_diffrn 1.779
_exptl_crystal_density_method 'not measured'
_exptl_crystal_description block
_exptl_crystal_F_000 940
_exptl_crystal_size_max .30
_exptl_crystal_size_mid .20
_exptl_crystal_size_min .10
_refine_diff_density_max 1.285
_refine_diff_density_min -1.154
_refine_diff_density_rms 0.241
_refine_ls_extinction_coef 0.0129(9)
_refine_ls_extinction_expression Fc^*^=kFc[1+0.001xFc^2^\l^3^/sin(2\q)]^-1/4^
_refine_ls_extinction_method SHELXL
_refine_ls_goodness_of_fit_ref 1.058
_refine_ls_hydrogen_treatment constr
_refine_ls_matrix_type full
_refine_ls_number_parameters 525
_refine_ls_number_reflns 7964
_refine_ls_number_restraints 1
_refine_ls_restrained_S_all 1.068
_refine_ls_R_factor_all 0.0721
_refine_ls_R_factor_gt 0.0583
_refine_ls_shift/su_max 0.000
_refine_ls_shift/su_mean 0.000
_refine_ls_structure_factor_coef Fsqd
_refine_ls_weighting_details 'calc w=1/[\s^2^(Fo^2^)+(0.0877P)^2^+0.0000P] where P=(Fo^2^+2Fc^2^)/3'
_refine_ls_weighting_scheme calc
_refine_ls_wR_factor_gt 0.1477
_refine_ls_wR_factor_ref 0.1661
_reflns_number_gt 6684
_reflns_number_total 7964
_reflns_threshold_expression >2sigma(I)
_cod_data_source_file c0dt00500b.txt
_cod_data_source_block compound_7
_cod_original_cell_volume 1756.42(4)
_cod_original_sg_symbol_H-M P-1
_cod_database_code 7026544

loop_
_symmetry_equiv_pos_as_xyz
'x, y, z'
'-x, -y, -z'

loop_
_atom_site_label
_atom_site_type_symbol
_atom_site_fract_x
_atom_site_fract_y
_atom_site_fract_z
_atom_site_U_iso_or_equiv
_atom_site_adp_type
_atom_site_occupancy
_atom_site_symmetry_multiplicity
_atom_site_calc_flag
_atom_site_refinement_flags
_atom_site_disorder_assembly
_atom_site_disorder_group
Tm1 Tm 0.33741(3) 0.30342(2) 0.26572(2) 0.04356(16) Uani 1 1 d . . .
S1' S 1.2649(12) -0.3383(7) 0.0767(7) 0.047(2) Uani 0.343(10) 1 d P A -1
S1 S 1.2629(6) -0.3225(5) 0.1183(5) 0.0697(19) Uani 0.657(10) 1 d PD A 2
S2 S 0.1546(2) 0.30151(18) -0.47071(14) 0.0561(5) Uani 1 1 d . . .
O1 O 0.8560(8) -0.0756(5) -0.2008(5) 0.0753(19) Uani 1 1 d . . .
O1W O 0.1427(8) 0.4547(5) 0.3143(5) 0.093(2) Uani 1 1 d . . .
O2 O 0.4710(6) 0.1928(4) 0.1352(4) 0.0504(12) Uani 1 1 d . . .
O2W O 0.1601(8) 0.3114(6) 0.1848(6) 0.091(2) Uani 1 1 d . . .
O3 O 0.3581(6) 0.2077(5) 0.0182(4) 0.0626(15) Uani 1 1 d . . .
O3W O 0.2596(7) 0.1600(5) 0.3139(4) 0.0627(15) Uani 1 1 d . . .
O4' O 1.3554(15) -0.4023(11) -0.0004(12) 0.051(4) Uani 0.343(10) 1 d P A -1
O4 O 1.221(3) -0.237(3) 0.332(2) 0.246(14) Uani 0.657(10) 1 d P A 2
O4W O 0.4114(12) 0.4042(5) 0.1342(5) 0.113(3) Uani 1 1 d . . .
O5' O 1.255(2) -0.2749(13) 0.2118(13) 0.071(6) Uani 0.343(10) 1 d P A -1
O5 O 1.4055(14) -0.3289(13) 0.0572(13) 0.124(7) Uani 0.657(10) 1 d P A 2
O5W O 0.292(2) 0.4484(9) -0.0833(15) 0.273(12) Uani 1 1 d . . .
O6' O 1.3447(19) -0.2860(12) 0.1239(17) 0.053(5) Uani 0.343(10) 1 d P A -1
O6 O 1.1899(9) -0.3966(6) 0.1536(7) 0.059(3) Uani 0.657(10) 1 d P A 2
O6W O -0.0247(14) 0.4866(8) 0.1431(12) 0.180(6) Uani 1 1 d . . .
O7W' O 0.883(2) 0.102(2) 0.6229(16) 0.150(11) Uani 0.50 1 d P . .
O7W O 0.850(2) -0.002(3) 0.572(2) 0.27(2) Uani 0.50 1 d P . .
O7 O 0.0612(15) 0.4013(10) -0.4431(7) 0.219(9) Uani 1 1 d D . .
O8 O 0.0838(14) 0.2283(12) -0.4708(8) 0.204(8) Uani 1 1 d . . .
O9 O 0.2647(7) 0.3021(5) -0.5645(4) 0.0642(16) Uani 1 1 d . . .
N1 N 0.4558(7) 0.1583(4) -0.1671(4) 0.0439(13) Uani 1 1 d . . .
N2 N 0.5843(7) 0.0847(5) -0.1830(5) 0.0448(14) Uani 1 1 d . . .
N3 N 0.8014(7) -0.0322(5) -0.0361(5) 0.0515(15) Uani 1 1 d . . .
N4 N 0.6954(7) 0.0357(4) 0.0334(5) 0.0457(14) Uani 1 1 d . . .
N5 N 0.5635(7) 0.2014(5) 0.3020(5) 0.0548(16) Uani 1 1 d . . .
N6 N 0.4767(10) 0.4064(6) 0.3201(6) 0.081(3) Uani 1 1 d . . .
H2A H 0.4269 0.3734 0.3000 0.097 Uiso 1 1 calc R . .
H3A H 0.8625 -0.0278 0.1256 0.097 Uiso 1 1 d R . .
H5A H 1.0086 -0.1941 -0.1265 0.097 Uiso 1 1 d R . .
H6A H 1.1880 -0.3081 -0.0702 0.097 Uiso 1 1 d R . .
H12A H 0.4442 0.1727 -0.4769 0.097 Uiso 1 1 d R . .
H13A H 0.5674 0.1172 -0.3589 0.097 Uiso 1 1 d R . .
H15A H 0.2044 0.2785 -0.1492 0.097 Uiso 1 1 d R . .
H16A H 0.0881 0.3426 -0.2682 0.097 Uiso 1 1 d R . .
H17A H 0.5541 0.0694 0.2715 0.097 Uiso 1 1 d R . .
H18A H 0.7503 -0.0329 0.3188 0.097 Uiso 1 1 d R . .
H19A H 0.8904 0.0375 0.3729 0.097 Uiso 1 1 d R . .
H21A H 0.9236 0.2156 0.4248 0.097 Uiso 1 1 d R . .
H22A H 0.8489 0.3841 0.4392 0.097 Uiso 1 1 d R . .
H24A H 0.6658 0.5484 0.4162 0.097 Uiso 1 1 d R . .
H25A H 0.4625 0.6373 0.3588 0.097 Uiso 1 1 d R . .
H26A H 0.3448 0.5440 0.3064 0.097 Uiso 1 1 d R . .
C1 C 1.1341(9) -0.2371(7) 0.0595(9) 0.075(3) Uani 1 1 d . . .
C2 C 1.0370(9) -0.1521(7) 0.1210(8) 0.065(2) Uani 1 1 d . A .
C3 C 0.9278(9) -0.0851(6) 0.0853(7) 0.058(2) Uani 1 1 d . . .
C4 C 0.9164(8) -0.1011(5) -0.0063(7) 0.0510(19) Uani 1 1 d . A .
C5 C 1.0139(11) -0.1844(7) -0.0650(9) 0.078(3) Uani 1 1 d . . .
C6 C 1.1209(12) -0.2513(8) -0.0313(11) 0.090(4) Uani 1 1 d . A .
C7 C 0.7753(8) -0.0238(6) -0.1243(6) 0.0496(18) Uani 1 1 d . . .
C8 C 0.6367(8) 0.0592(5) -0.1099(6) 0.0460(16) Uani 1 1 d . . .
C9 C 0.5945(8) 0.0907(5) -0.0087(6) 0.0471(16) Uani 1 1 d . . .
C10 C 0.4622(8) 0.1723(6) 0.0538(6) 0.0456(16) Uani 1 1 d . . .
C11 C 0.2515(7) 0.2613(5) -0.3847(5) 0.0393(14) Uani 1 1 d . . .
C12 C 0.3944(9) 0.1943(6) -0.4115(6) 0.0535(19) Uani 1 1 d . . .
C13 C 0.4671(8) 0.1603(6) -0.3412(6) 0.0531(19) Uani 1 1 d . . .
C14 C 0.3942(8) 0.1906(5) -0.2442(5) 0.0414(15) Uani 1 1 d . . .
C15 C 0.2528(8) 0.2575(6) -0.2173(5) 0.0493(17) Uani 1 1 d . . .
C16 C 0.1825(8) 0.2939(6) -0.2879(5) 0.0514(18) Uani 1 1 d . . .
C17 C 0.6073(10) 0.1010(7) 0.2958(7) 0.068(2) Uani 1 1 d . . .
C18 C 0.7254(13) 0.0393(9) 0.3233(9) 0.095(4) Uani 1 1 d . . .
C19 C 0.8051(12) 0.0804(11) 0.3552(10) 0.095(4) Uani 1 1 d . . .
C20 C 0.7691(11) 0.1881(13) 0.3668(8) 0.097(4) Uani 1 1 d . . .
C21 C 0.8381(17) 0.2498(18) 0.4031(13) 0.138(7) Uani 1 1 d . . .
C22 C 0.797(2) 0.3489(17) 0.4109(14) 0.130(7) Uani 1 1 d . . .
C23 C 0.6772(15) 0.4027(12) 0.3812(10) 0.102(4) Uani 1 1 d . . .
C24 C 0.620(3) 0.5101(17) 0.3873(13) 0.160(9) Uani 1 1 d . . .
C25 C 0.496(3) 0.5633(13) 0.3561(14) 0.153(8) Uani 1 1 d . . .
C26 C 0.4301(18) 0.5088(9) 0.3249(10) 0.106(4) Uani 1 1 d . . .
C27 C 0.5979(11) 0.3535(9) 0.3455(8) 0.074(3) Uani 1 1 d . . .
C28 C 0.6416(10) 0.2473(8) 0.3366(7) 0.068(2) Uani 1 1 d . . .

loop_
_atom_site_aniso_label
_atom_site_aniso_U_11
_atom_site_aniso_U_22
_atom_site_aniso_U_33
_atom_site_aniso_U_23
_atom_site_aniso_U_13
_atom_site_aniso_U_12
Tm1 0.0472(2) 0.0447(2) 0.0287(2) -0.00316(12) -0.01580(14) 0.00688(13)
S1' 0.051(4) 0.049(3) 0.035(4) 0.009(3) -0.011(4) -0.011(3)
S1 0.048(2) 0.067(3) 0.069(4) 0.031(3) -0.011(3) 0.006(2)
S2 0.0442(10) 0.0904(15) 0.0296(9) 0.0054(9) -0.0159(8) -0.0093(10)
O1 0.070(4) 0.079(4) 0.060(4) -0.020(3) -0.009(3) -0.004(3)
O1W 0.096(5) 0.079(4) 0.071(5) -0.025(3) -0.040(4) 0.045(4)
O2 0.060(3) 0.049(3) 0.036(3) -0.006(2) -0.020(2) 0.000(2)
O2W 0.080(5) 0.100(5) 0.082(5) -0.022(4) -0.049(4) 0.023(4)
O3 0.050(3) 0.075(4) 0.053(4) -0.015(3) -0.023(3) 0.009(3)
O3W 0.073(4) 0.071(4) 0.045(3) -0.004(3) -0.014(3) -0.026(3)
O4' 0.033(7) 0.041(8) 0.056(10) -0.010(7) -0.006(7) 0.016(6)
O4 0.150(19) 0.43(4) 0.22(3) 0.07(3) -0.075(18) -0.17(3)
O4W 0.220(10) 0.047(4) 0.047(4) 0.009(3) -0.024(5) -0.022(5)
O5' 0.076(12) 0.067(11) 0.042(10) -0.008(7) -0.033(9) 0.038(9)
O5 0.057(7) 0.145(13) 0.116(13) 0.061(11) -0.015(8) 0.023(8)
O5W 0.46(3) 0.113(10) 0.35(2) -0.009(12) -0.34(2) 0.006(14)
O6' 0.026(8) 0.041(8) 0.089(15) -0.002(8) -0.021(9) -0.003(6)
O6 0.063(5) 0.035(4) 0.079(7) 0.029(4) -0.032(5) -0.012(4)
O6W 0.165(11) 0.113(8) 0.261(17) -0.024(9) -0.125(11) 0.033(7)
O7W' 0.065(10) 0.22(3) 0.098(16) 0.081(18) 0.012(10) -0.003(15)
O7W 0.071(12) 0.32(4) 0.22(3) 0.24(3) 0.052(15) 0.075(17)
O7 0.210(11) 0.256(14) 0.073(6) -0.082(7) -0.090(7) 0.181(11)
O8 0.221(12) 0.39(2) 0.161(10) 0.189(12) -0.158(10) -0.257(14)
O9 0.072(4) 0.099(5) 0.022(3) 0.004(3) -0.018(3) -0.022(3)
N1 0.046(3) 0.048(3) 0.037(3) 0.001(2) -0.021(3) -0.005(3)
N2 0.047(3) 0.051(3) 0.042(3) 0.008(3) -0.020(3) -0.017(3)
N3 0.046(3) 0.044(3) 0.058(4) -0.006(3) -0.012(3) -0.007(3)
N4 0.048(3) 0.042(3) 0.042(3) 0.000(2) -0.014(3) -0.006(3)
N5 0.043(3) 0.066(4) 0.048(4) 0.003(3) -0.015(3) -0.003(3)
N6 0.115(7) 0.081(6) 0.068(6) 0.020(4) -0.036(5) -0.055(5)
C1 0.047(5) 0.049(5) 0.109(9) 0.031(5) -0.012(5) -0.006(4)
C2 0.050(4) 0.057(5) 0.090(7) 0.022(5) -0.033(5) -0.011(4)
C3 0.051(4) 0.044(4) 0.069(6) 0.008(4) -0.019(4) -0.004(3)
C4 0.042(4) 0.039(4) 0.067(5) 0.011(3) -0.017(4) -0.006(3)
C5 0.072(6) 0.058(5) 0.085(8) -0.013(5) -0.013(6) 0.004(5)
C6 0.069(6) 0.057(6) 0.115(10) 0.002(6) -0.015(7) 0.011(5)
C7 0.041(4) 0.045(4) 0.060(5) -0.013(3) -0.015(4) -0.005(3)
C8 0.049(4) 0.048(4) 0.044(4) -0.001(3) -0.018(3) -0.014(3)
C9 0.046(4) 0.044(4) 0.047(4) 0.002(3) -0.011(3) -0.010(3)
C10 0.040(4) 0.048(4) 0.043(4) 0.007(3) -0.014(3) -0.005(3)
C11 0.039(3) 0.043(3) 0.034(3) 0.002(3) -0.013(3) -0.009(3)
C12 0.055(4) 0.066(5) 0.033(4) -0.002(3) -0.015(3) -0.005(4)
C13 0.042(4) 0.069(5) 0.034(4) -0.006(3) -0.009(3) 0.003(3)
C14 0.046(4) 0.043(4) 0.036(4) 0.003(3) -0.017(3) -0.010(3)
C15 0.050(4) 0.062(4) 0.029(4) -0.006(3) -0.013(3) -0.003(3)
C16 0.047(4) 0.065(5) 0.029(4) -0.005(3) -0.009(3) 0.002(3)
C17 0.056(5) 0.075(6) 0.054(5) 0.003(4) -0.016(4) 0.009(4)
C18 0.069(7) 0.099(8) 0.091(9) 0.027(7) -0.033(6) 0.015(6)
C19 0.057(6) 0.121(11) 0.085(9) 0.024(7) -0.028(6) 0.006(6)
C20 0.052(5) 0.189(14) 0.056(6) 0.035(8) -0.026(5) -0.043(8)
C21 0.082(9) 0.26(2) 0.106(12) 0.034(15) -0.062(9) -0.069(14)
C22 0.119(13) 0.205(19) 0.123(13) 0.037(14) -0.067(11) -0.104(15)
C23 0.102(9) 0.138(12) 0.098(10) 0.030(8) -0.046(8) -0.071(9)
C24 0.27(2) 0.189(19) 0.103(12) 0.023(12) -0.058(14) -0.19(2)
C25 0.29(3) 0.109(12) 0.126(14) 0.041(10) -0.103(16) -0.121(16)
C26 0.171(13) 0.066(7) 0.109(10) 0.018(6) -0.065(10) -0.058(8)
C27 0.059(5) 0.108(8) 0.068(6) 0.029(6) -0.030(5) -0.039(6)
C28 0.050(5) 0.105(8) 0.042(5) 0.009(5) -0.012(4) -0.018(5)

loop_
_atom_type_symbol
_atom_type_description
_atom_type_scat_dispersion_real
_atom_type_scat_dispersion_imag
_atom_type_scat_source
C C 0.0033 0.0016 'International Tables Vol C Tables 4.2.6.8 and 6.1.1.4'
H H 0.0000 0.0000 'International Tables Vol C Tables 4.2.6.8 and 6.1.1.4'
N N 0.0061 0.0033 'International Tables Vol C Tables 4.2.6.8 and 6.1.1.4'
O O 0.0106 0.0060 'International Tables Vol C Tables 4.2.6.8 and 6.1.1.4'
S S 0.1246 0.1234 'International Tables Vol C Tables 4.2.6.8 and 6.1.1.4'
Tm Tm -0.3139 5.2483 'International Tables Vol C Tables 4.2.6.8 and 6.1.1.4'

loop_
_geom_angle_atom_site_label_1
_geom_angle_atom_site_label_2
_geom_angle_atom_site_label_3
_geom_angle
_geom_angle_site_symmetry_1
_geom_angle_site_symmetry_3
O2 Tm1 O9 138.9(2) . 1_556
O2 Tm1 O4W 75.2(2) . .
O9 Tm1 O4W 141.4(3) 1_556 .
O2 Tm1 O3W 76.1(2) . .
O9 Tm1 O3W 73.1(2) 1_556 .
O4W Tm1 O3W 144.9(3) . .
O2 Tm1 O1W 142.7(2) . .
O9 Tm1 O1W 75.8(2) 1_556 .
O4W Tm1 O1W 79.9(3) . .
O3W Tm1 O1W 113.0(3) . .
O2 Tm1 O2W 77.1(2) . .
O9 Tm1 O2W 119.2(2) 1_556 .
O4W Tm1 O2W 79.3(3) . .
O3W Tm1 O2W 75.0(3) . .
O1W Tm1 O2W 71.2(3) . .
O2 Tm1 N5 73.5(2) . .
O9 Tm1 N5 76.3(2) 1_556 .
O4W Tm1 N5 107.1(3) . .
O3W Tm1 N5 83.3(2) . .
O1W Tm1 N5 141.4(3) . .
O2W Tm1 N5 146.9(3) . .
O2 Tm1 N6 117.3(2) . .
O9 Tm1 N6 72.7(2) 1_556 .
O4W Tm1 N6 74.2(3) . .
O3W Tm1 N6 138.1(2) . .
O1W Tm1 N6 81.0(3) . .
O2W Tm1 N6 144.5(3) . .
N5 Tm1 N6 65.5(3) . .
O4' S1' O6' 115.3(12) . .
O4' S1' C1 119.9(10) . .
O6' S1' C1 99.3(9) . .
O4' S1' O5' 143.9(11) . .
O6' S1' O5' 35.8(10) . .
C1 S1' O5' 91.6(8) . .
O5 S1 O6 131.5(11) . .
O5 S1 C1 106.9(7) . .
O6 S1 C1 100.8(6) . .
O8 S2 O7 116.5(10) . .
O8 S2 O9 110.0(7) . .
O7 S2 O9 109.9(7) . .
O8 S2 C11 105.7(4) . .
O7 S2 C11 107.5(5) . .
O9 S2 C11 106.6(3) . .
C10 O2 Tm1 138.8(5) . .
O6' O5' S1' 44.9(10) . .
O5' O6' S1' 99.3(15) . .
S2 O9 Tm1 151.2(4) . 1_554
N2 N1 C14 120.4(6) . .
C8 N2 N1 117.7(7) . .
C7 N3 N4 113.1(6) . .
C7 N3 C4 130.0(7) . .
N4 N3 C4 116.9(7) . .
C9 N4 N3 107.2(6) . .
C17 N5 C28 117.7(8) . .
C17 N5 Tm1 122.4(6) . .
C28 N5 Tm1 119.7(6) . .
C27 N6 C26 121.4(10) . .
C27 N6 Tm1 116.8(7) . .
C26 N6 Tm1 121.8(8) . .
C6 C1 C2 120.8(9) . .
C6 C1 S1' 106.4(9) . .
C2 C1 S1' 132.6(10) . .
C6 C1 S1 126.8(9) . .
C2 C1 S1 112.3(9) . .
S1' C1 S1 20.4(3) . .
C3 C2 C1 116.9(10) . .
C4 C3 C2 121.3(9) . .
C3 C4 C5 120.5(8) . .
C3 C4 N3 118.1(7) . .
C5 C4 N3 121.4(9) . .
C6 C5 C4 119.2(11) . .
C5 C6 C1 121.3(10) . .
O1 C7 N3 126.2(8) . .
O1 C7 C8 128.7(8) . .
N3 C7 C8 105.1(6) . .
N2 C8 C9 136.8(7) . .
N2 C8 C7 118.9(7) . .
C9 C8 C7 104.2(7) . .
N4 C9 C8 110.3(7) . .
N4 C9 C10 118.0(7) . .
C8 C9 C10 131.7(7) . .
O3 C10 O2 129.0(7) . .
O3 C10 C9 115.4(7) . .
O2 C10 C9 115.6(7) . .
C16 C11 C12 119.3(7) . .
C16 C11 S2 119.4(5) . .
C12 C11 S2 121.3(6) . .
C11 C12 C13 120.4(7) . .
C14 C13 C12 119.5(7) . .
C13 C14 C15 120.3(7) . .
C13 C14 N1 124.0(7) . .
C15 C14 N1 115.7(6) . .
C14 C15 C16 120.2(7) . .
C11 C16 C15 120.3(7) . .
N5 C17 C18 125.0(11) . .
C19 C18 C17 119.2(12) . .
C18 C19 C20 121.6(10) . .
C19 C20 C21 131.3(13) . .
C19 C20 C28 115.3(11) . .
C21 C20 C28 113.4(14) . .
C22 C21 C20 126.9(15) . .
C21 C22 C23 118.4(15) . .
C22 C23 C27 121.3(15) . .
C22 C23 C24 124.1(15) . .
C27 C23 C24 114.5(14) . .
C25 C24 C23 122.7(13) . .
C26 C25 C24 117.0(16) . .
C25 C26 N6 123.1(16) . .
N6 C27 C28 118.2(9) . .
N6 C27 C23 121.2(12) . .
C28 C27 C23 120.6(11) . .
N5 C28 C27 119.7(8) . .
N5 C28 C20 121.0(11) . .
C27 C28 C20 119.3(11) . .

loop_
_geom_bond_atom_site_label_1
_geom_bond_atom_site_label_2
_geom_bond_distance
_geom_bond_site_symmetry_2
Tm1 O2 2.284(5) .
Tm1 O9 2.298(5) 1_556
Tm1 O4W 2.300(6) .
Tm1 O3W 2.303(6) .
Tm1 O1W 2.349(6) .
Tm1 O2W 2.362(7) .
Tm1 N5 2.449(6) .
Tm1 N6 2.554(8) .
S1' O4' 1.358(17) .
S1' O6' 1.53(2) .
S1' C1 1.660(13) .
S1' O5' 2.14(2) .
S1 O5 1.376(14) .
S1 O6 1.390(10) .
S1 C1 1.832(11) .
S2 O8 1.386(10) .
S2 O7 1.414(10) .
S2 O9 1.428(6) .
S2 C11 1.753(7) .
O1 C7 1.251(10) .
O2 C10 1.255(9) .
O3 C10 1.247(9) .
O5' O6' 1.27(3) .
O9 Tm1 2.298(5) 1_554
N1 N2 1.334(8) .
N1 C14 1.407(9) .
N2 C8 1.291(9) .
N3 C7 1.357(11) .
N3 N4 1.362(8) .
N3 C4 1.408(10) .
N4 C9 1.341(9) .
N5 C17 1.323(11) .
N5 C28 1.349(12) .
N6 C27 1.348(12) .
N6 C26 1.350(13) .
C1 C6 1.381(17) .
C1 C2 1.421(14) .
C2 C3 1.402(11) .
C3 C4 1.390(13) .
C4 C5 1.389(12) .
C5 C6 1.371(15) .
C7 C8 1.467(10) .
C8 C9 1.436(11) .
C9 C10 1.519(10) .
C11 C16 1.374(10) .
C11 C12 1.387(10) .
C12 C13 1.392(11) .
C13 C14 1.373(10) .
C14 C15 1.375(10) .
C15 C16 1.385(10) .
C17 C18 1.376(13) .
C18 C19 1.297(19) .
C19 C20 1.430(19) .
C20 C21 1.45(2) .
C20 C28 1.458(14) .
C21 C22 1.31(2) .
C22 C23 1.37(2) .
C23 C27 1.399(16) .
C23 C24 1.42(2) .
C24 C25 1.41(3) .
C25 C26 1.31(2) .
C27 C28 1.402(14) .
